data_4035277
loop_
_publ_author_name
'Liu, Yan'
'Chen, Xiao-Lan'
'Zeng, Fan-Lin'
'Sun, Kai'
'Qu, Chen'
'Fan, Lu-Lu'
'An, Zi-Long'
'Li, Rui'
'Jing, Chun-Feng'
'Wei, Sheng-Kai'
'Qu, Ling-Bo'
'Yu, Bing'
'Sun, Yuan-Qiang'
'Zhao, Yu-Fen'

_publ_section_title
;
 Phosphorus Radical-Initiated Cascade Reaction To Access
 2-Phosphoryl-Substituted Quinoxalines.
;
_journal_issue 19
_journal_name_full 'The Journal of organic chemistry'
_journal_page_first 11727
_journal_page_last 11735
_journal_paper_doi 10.1021/acs.joc.8b01657
_journal_volume 83
_journal_year 2018
_chemical_formula_moiety 'C21 H17 N2 O2 P'
_chemical_formula_sum 'C21 H17 N2 O2 P'
_chemical_formula_weight 360.33
_space_group_crystal_system monoclinic
_space_group_IT_number 14
_space_group_name_Hall '-P 2ybc'
_space_group_name_H-M_alt 'P 1 21/c 1'
_atom_sites_solution_hydrogens geom
_atom_sites_solution_primary iterative
_audit_creation_date 2018-06-19
_audit_creation_method
;
Olex2 1.2
(compiled 2018.05.29 svn.r3508 for OlexSys, GUI svn.r5506)
;
_cell_angle_alpha 90
_cell_angle_beta 90.400(3)
_cell_angle_gamma 90
_cell_formula_units_Z 8
_cell_length_a 17.2306(4)
_cell_length_b 12.4787(4)
_cell_length_c 17.0064(5)
_cell_measurement_reflns_used 4838
_cell_measurement_temperature 293(2)
_cell_measurement_theta_max 70.7550
_cell_measurement_theta_min 3.5400
_cell_volume 3656.55(18)
_computing_cell_refinement
;
CrysAlisPro, Agilent Technologies,
Version 1.171.37.35 (release 13-08-2014 CrysAlis171 .NET)
(compiled Aug 13 2014,18:06:01)
;
_computing_data_collection
;
CrysAlisPro, Agilent Technologies,
Version 1.171.37.35 (release 13-08-2014 CrysAlis171 .NET)
(compiled Aug 13 2014,18:06:01)
;
_computing_data_reduction
;
CrysAlisPro, Agilent Technologies,
Version 1.171.37.35 (release 13-08-2014 CrysAlis171 .NET)
(compiled Aug 13 2014,18:06:01)
;
_computing_molecular_graphics 'Olex2 (Dolomanov et al., 2009)'
_computing_publication_material 'Olex2 (Dolomanov et al., 2009)'
_computing_structure_refinement 'ShelXL (Sheldrick, 2015)'
_computing_structure_solution
;
Superflip (Palatinus & Chapuis, 2007;Palatinus & van der Lee, 2008;
Palatinus et al., 2012)
;
_diffrn_ambient_temperature 293(2)
_diffrn_detector 'CCD plate'
_diffrn_detector_area_resol_mean 16.2312
_diffrn_detector_type Eos
_diffrn_measured_fraction_theta_full 1.000
_diffrn_measured_fraction_theta_max 1.000
_diffrn_measurement_details
;
#__ type_ start__ end____ width___ exp.time_
  1 omega  -70.00   34.00   1.0000    2.5000
omega____ theta____ kappa____ phi______ frames
    -      -33.5000   19.0000  -30.0000 104

#__ type_ start__ end____ width___ exp.time_
  2 omega  -17.00   34.00   1.0000    2.5000
omega____ theta____ kappa____ phi______ frames
    -      -33.5000   37.0000    0.0000 51

#__ type_ start__ end____ width___ exp.time_
  3 omega   29.00   76.00   1.0000    2.5000
omega____ theta____ kappa____ phi______ frames
    -       36.4734  -99.0000 -180.0000 47

#__ type_ start__ end____ width___ exp.time_
  4 omega   42.00   68.00   1.0000    2.5000
omega____ theta____ kappa____ phi______ frames
    -       36.4734  -99.0000  -90.0000 26

#__ type_ start__ end____ width___ exp.time_
  5 omega   33.00   62.00   1.0000    2.5000
omega____ theta____ kappa____ phi______ frames
    -       36.4734   57.0000  -60.0000 29

#__ type_ start__ end____ width___ exp.time_
  6 omega   17.00   53.00   1.0000    2.5000
omega____ theta____ kappa____ phi______ frames
    -       36.4734  -57.0000   60.0000 36

#__ type_ start__ end____ width___ exp.time_
  7 omega   49.00   75.00   1.0000    2.5000
omega____ theta____ kappa____ phi______ frames
    -       36.4734   57.0000 -120.0000 26

#__ type_ start__ end____ width___ exp.time_
  8 omega  -32.00    9.00   1.0000    2.5000
omega____ theta____ kappa____ phi______ frames
    -       36.4734  -57.0000   60.0000 41

#__ type_ start__ end____ width___ exp.time_
  9 omega   -1.00   24.00   1.0000    2.5000
omega____ theta____ kappa____ phi______ frames
    -       36.4734  -99.0000  -90.0000 25

#__ type_ start__ end____ width___ exp.time_
 10 omega   16.00   76.00   1.0000    2.5000
omega____ theta____ kappa____ phi______ frames
    -       36.4734  -99.0000   90.0000 60

#__ type_ start__ end____ width___ exp.time_
 11 omega   66.00  103.00   1.0000    2.5000
omega____ theta____ kappa____ phi______ frames
    -       36.4734   57.0000  -60.0000 37

#__ type_ start__ end____ width___ exp.time_
 12 omega   37.00  106.00   1.0000    6.0000
omega____ theta____ kappa____ phi______ frames
    -      108.0000 -111.0000   90.0000 69

#__ type_ start__ end____ width___ exp.time_
 13 omega   86.00  115.00   1.0000    6.0000
omega____ theta____ kappa____ phi______ frames
    -      108.0000 -111.0000 -180.0000 29

#__ type_ start__ end____ width___ exp.time_
 14 omega   83.00  158.00   1.0000    6.0000
omega____ theta____ kappa____ phi______ frames
    -      108.0000   30.0000   60.0000 75

#__ type_ start__ end____ width___ exp.time_
 15 omega   44.00   70.00   1.0000    6.0000
omega____ theta____ kappa____ phi______ frames
    -      108.0000 -111.0000 -180.0000 26

#__ type_ start__ end____ width___ exp.time_
 16 omega   39.00   79.00   1.0000    6.0000
omega____ theta____ kappa____ phi______ frames
    -      108.0000  -30.0000  120.0000 40

#__ type_ start__ end____ width___ exp.time_
 17 omega   46.00   71.00   1.0000    6.0000
omega____ theta____ kappa____ phi______ frames
    -      108.0000  -77.0000   60.0000 25

#__ type_ start__ end____ width___ exp.time_
 18 omega   38.00   85.00   1.0000    6.0000
omega____ theta____ kappa____ phi______ frames
    -      108.0000  -45.0000   30.0000 47

#__ type_ start__ end____ width___ exp.time_
 19 omega   37.00   73.00   1.0000    6.0000
omega____ theta____ kappa____ phi______ frames
    -      108.0000  -30.0000  -30.0000 36

#__ type_ start__ end____ width___ exp.time_
 20 omega   88.00  166.00   1.0000    6.0000
omega____ theta____ kappa____ phi______ frames
    -      108.0000   45.0000  150.0000 78

#__ type_ start__ end____ width___ exp.time_
 21 omega  111.00  177.00   1.0000    6.0000
omega____ theta____ kappa____ phi______ frames
    -      108.0000  111.0000    0.0000 66

#__ type_ start__ end____ width___ exp.time_
 22 omega   62.00   88.00   1.0000    6.0000
omega____ theta____ kappa____ phi______ frames
    -      108.0000  -30.0000   30.0000 26

#__ type_ start__ end____ width___ exp.time_
 23 omega   78.00  136.00   1.0000    6.0000
omega____ theta____ kappa____ phi______ frames
    -      108.0000  -77.0000   60.0000 58
;
_diffrn_measurement_device 'four-circle diffractometer'
_diffrn_measurement_device_type 'Xcalibur, Eos, Gemini'
_diffrn_measurement_method '\w scans'
_diffrn_orient_matrix_UB_11 -0.0103097000
_diffrn_orient_matrix_UB_12 -0.0811588000
_diffrn_orient_matrix_UB_13 0.0673679000
_diffrn_orient_matrix_UB_21 -0.0085950000
_diffrn_orient_matrix_UB_22 0.0931134000
_diffrn_orient_matrix_UB_23 0.0589041000
_diffrn_orient_matrix_UB_31 -0.0883413000
_diffrn_orient_matrix_UB_32 0.0004892000
_diffrn_orient_matrix_UB_33 -0.0141590000
_diffrn_radiation_monochromator graphite
_diffrn_radiation_probe x-ray
_diffrn_radiation_type CuK\a
_diffrn_radiation_wavelength 1.54184
_diffrn_reflns_av_R_equivalents 0.0265
_diffrn_reflns_av_unetI/netI 0.0334
_diffrn_reflns_Laue_measured_fraction_full 1.000
_diffrn_reflns_Laue_measured_fraction_max 1.000
_diffrn_reflns_limit_h_max 14
_diffrn_reflns_limit_h_min -20
_diffrn_reflns_limit_k_max 14
_diffrn_reflns_limit_k_min -14
_diffrn_reflns_limit_l_max 19
_diffrn_reflns_limit_l_min -20
_diffrn_reflns_number 15699
_diffrn_reflns_point_group_measured_fraction_full 1.000
_diffrn_reflns_point_group_measured_fraction_max 1.000
_diffrn_reflns_theta_full 67.077
_diffrn_reflns_theta_max 67.077
_diffrn_reflns_theta_min 4.375
_diffrn_source 'Enhance (Cu) X-ray Source'
_exptl_absorpt_coefficient_mu 1.473
_exptl_absorpt_correction_T_max 1.00000
_exptl_absorpt_correction_T_min 0.88599
_exptl_absorpt_correction_type multi-scan
_exptl_absorpt_process_details
;
CrysAlisPro, Agilent Technologies,
Version 1.171.37.35 (release 13-08-2014 CrysAlis171 .NET)
(compiled Aug 13 2014,18:06:01)
Empirical absorption correction using spherical harmonics,
 implemented in SCALE3 ABSPACK scaling algorithm.
;
_exptl_crystal_colour yellow
_exptl_crystal_colour_primary yellow
_exptl_crystal_density_diffrn 1.309
_exptl_crystal_description prism
_exptl_crystal_F_000 1504
_exptl_crystal_size_max 0.21
_exptl_crystal_size_mid 0.15
_exptl_crystal_size_min 0.13
_refine_diff_density_max 0.252
_refine_diff_density_min -0.382
_refine_diff_density_rms 0.054
_refine_ls_extinction_method none
_refine_ls_goodness_of_fit_ref 1.026
_refine_ls_hydrogen_treatment constr
_refine_ls_matrix_type full
_refine_ls_number_parameters 471
_refine_ls_number_reflns 6526
_refine_ls_number_restraints 4
_refine_ls_restrained_S_all 1.027
_refine_ls_R_factor_all 0.0752
_refine_ls_R_factor_gt 0.0570
_refine_ls_shift/su_max 0.001
_refine_ls_shift/su_mean 0.000
_refine_ls_structure_factor_coef Fsqd
_refine_ls_weighting_details 'w=1/[\s^2^(Fo^2^)+(0.0763P)^2^+1.3421P] where P=(Fo^2^+2Fc^2^)/3'
_refine_ls_weighting_scheme calc
_refine_ls_wR_factor_gt 0.1502
_refine_ls_wR_factor_ref 0.1662
_reflns_Friedel_coverage 0.000
_reflns_number_gt 4915
_reflns_number_total 6526
_reflns_threshold_expression 'I > 2\s(I)'
_cod_data_source_file jo8b01657_si_002.cif
_cod_data_source_block 201806288
_cod_original_cell_volume 3656.53(18)
_cod_database_code 4035277
_shelx_shelxl_version_number 2014/7
_chemical_oxdiff_formula C15H15O3N1P1
_shelx_space_group_comment
;
The symmetry employed for this shelxl refinement is uniquely defined
by the following loop, which should always be used as a source of
symmetry information in preference to the above space-group names.
They are only intended as comments.
;
_shelx_estimated_absorpt_t_max 0.832
_shelx_estimated_absorpt_t_min 0.747
_reflns_odcompleteness_completeness 99.94
_reflns_odcompleteness_iscentric 1
_reflns_odcompleteness_theta 66.97
_olex2_refinement_description
;
1. Fixed Uiso
 At 1.2 times of:
  All C(H) groups
 At 1.5 times of:
  All C(H,H,H) groups
2. Restrained distances
 C19'-C20'
 1.38 with sigma of 0.02
 C20'-C15'
 1.38 with sigma of 0.02
 C19-C20
 1.38 with sigma of 0.02
 C20-C15
 1.38 with sigma of 0.02
3.a Aromatic/amide H refined with riding coordinates:
 C2(H2), C3(H3), C4(H4), C5(H5), C6(H6), C8(H8), C9(H9), C10(H10), C11(H11),
 C12(H12), C14(H14), C17(H17), C19(H19), C20(H20), C2'(H2'), C3'(H3'), C4'(H4'),
  C5'(H5'), C6'(H6'), C8'(H8'), C9'(H9'), C10'(H10'), C11'(H11'), C12'(H12'),
 C14'(H14'), C17'(H17'), C19'(H19'), C20'(H20')
3.b Idealised Me refined as rotating group:
 C21(H21A,H21B,H21C), C21'(H21D,H21E,H21F)
;
_olex2_submission_special_instructions 'No special instructions were received'

loop_
_space_group_symop_operation_xyz
'x, y, z'
'-x, y+1/2, -z+1/2'
'-x, -y, -z'
'x, -y-1/2, z-1/2'

loop_
_atom_site_label
_atom_site_type_symbol
_atom_site_fract_x
_atom_site_fract_y
_atom_site_fract_z
_atom_site_U_iso_or_equiv
_atom_site_adp_type
_atom_site_occupancy
_atom_site_site_symmetry_order
_atom_site_calc_flag
_atom_site_refinement_flags_posn
P1 P 1.04923(4) 0.58290(6) 0.25654(5) 0.0552(2) Uani 1 1 d .
O1 O 1.08367(12) 0.69163(17) 0.25986(15) 0.0781(6) Uani 1 1 d .
O2 O 0.77982(14) 0.2586(3) 0.00533(16) 0.1011(9) Uani 1 1 d .
N1 N 0.95260(11) 0.47371(17) 0.16189(12) 0.0505(5) Uani 1 1 d .
N2 N 0.94756(17) 0.6306(2) 0.04322(16) 0.0787(8) Uani 1 1 d .
C1 C 1.12234(14) 0.4796(2) 0.25066(16) 0.0548(6) Uani 1 1 d .
C2 C 1.19913(16) 0.5129(3) 0.25536(18) 0.0679(8) Uani 1 1 d .
H2 H 1.2104 0.5849 0.2640 0.081 Uiso 1 1 calc R
C3 C 1.25873(18) 0.4403(4) 0.2473(2) 0.0819(10) Uani 1 1 d .
H3 H 1.3099 0.4634 0.2514 0.098 Uiso 1 1 calc R
C4 C 1.2433(2) 0.3351(3) 0.2336(2) 0.0858(11) Uani 1 1 d .
H4 H 1.2839 0.2868 0.2274 0.103 Uiso 1 1 calc R
C5 C 1.1675(2) 0.2999(3) 0.2287(2) 0.0811(10) Uani 1 1 d .
H5 H 1.1571 0.2278 0.2196 0.097 Uiso 1 1 calc R
C6 C 1.10700(17) 0.3714(2) 0.23729(19) 0.0660(8) Uani 1 1 d .
H6 H 1.0560 0.3474 0.2342 0.079 Uiso 1 1 calc R
C7 C 0.98627(15) 0.5552(2) 0.33878(16) 0.0527(6) Uani 1 1 d .
C8 C 0.94832(18) 0.4585(2) 0.34978(17) 0.0637(7) Uani 1 1 d .
H8 H 0.9554 0.4029 0.3141 0.076 Uiso 1 1 calc R
C9 C 0.9002(2) 0.4445(3) 0.4133(2) 0.0746(9) Uani 1 1 d .
H9 H 0.8750 0.3794 0.4204 0.090 Uiso 1 1 calc R
C10 C 0.8893(2) 0.5266(3) 0.4663(2) 0.0785(9) Uani 1 1 d .
H10 H 0.8567 0.5170 0.5091 0.094 Uiso 1 1 calc R
C11 C 0.9267(2) 0.6226(3) 0.4557(2) 0.0836(10) Uani 1 1 d .
H11 H 0.9195 0.6781 0.4914 0.100 Uiso 1 1 calc R
C12 C 0.97488(18) 0.6370(3) 0.3923(2) 0.0703(8) Uani 1 1 d .
H12 H 1.0000 0.7023 0.3854 0.084 Uiso 1 1 calc R
C13 C 0.99058(14) 0.5645(2) 0.16820(16) 0.0527(6) Uani 1 1 d .
C14 C 0.98787(19) 0.6440(2) 0.1082(2) 0.0715(9) Uani 1 1 d .
H14 H 1.0155 0.7074 0.1153 0.086 Uiso 1 1 calc R
C15 C 0.90888(17) 0.5373(3) 0.03545(16) 0.0640(8) Uani 1 1 d D
C16 C 0.91035(14) 0.4588(2) 0.09469(14) 0.0539(6) Uani 1 1 d .
C17 C 0.86790(15) 0.3631(3) 0.08604(16) 0.0599(7) Uani 1 1 d .
H17 H 0.8693 0.3113 0.1254 0.072 Uiso 1 1 calc R
C18 C 0.82437(17) 0.3466(3) 0.01927(18) 0.0755(10) Uani 1 1 d .
C19 C 0.8229(2) 0.4237(4) -0.0400(2) 0.0917(13) Uani 1 1 d D
H19 H 0.7933 0.4113 -0.0851 0.110 Uiso 1 1 calc R
C20 C 0.8639(2) 0.5171(4) -0.03377(17) 0.0874(12) Uani 1 1 d D
H20 H 0.8624 0.5672 -0.0743 0.105 Uiso 1 1 calc R
C21 C 0.7736(3) 0.1837(4) 0.0692(3) 0.1144(16) Uani 1 1 d .
H21A H 0.7423 0.1239 0.0530 0.172 Uiso 1 1 calc GR
H21B H 0.7500 0.2183 0.1134 0.172 Uiso 1 1 calc GR
H21C H 0.8244 0.1588 0.0838 0.172 Uiso 1 1 calc GR
P1' P 0.54932(4) 0.58638(6) 0.23301(5) 0.0574(2) Uani 1 1 d .
O1' O 0.58435(13) 0.69448(17) 0.22616(16) 0.0844(7) Uani 1 1 d .
O2' O 0.28558(17) 0.2914(3) 0.50506(18) 0.1206(12) Uani 1 1 d .
N1' N 0.45305(11) 0.48646(18) 0.33333(12) 0.0511(5) Uani 1 1 d .
N2' N 0.46249(19) 0.6491(3) 0.44774(18) 0.0871(10) Uani 1 1 d .
C1' C 0.62180(15) 0.4825(2) 0.24181(16) 0.0567(7) Uani 1 1 d .
C2' C 0.69871(16) 0.5143(3) 0.23607(19) 0.0707(8) Uani 1 1 d .
H2' H 0.7104 0.5851 0.2239 0.085 Uiso 1 1 calc R
C3' C 0.75790(18) 0.4417(4) 0.2482(2) 0.0840(11) Uani 1 1 d .
H3' H 0.8092 0.4640 0.2441 0.101 Uiso 1 1 calc R
C4' C 0.7421(2) 0.3382(3) 0.2660(2) 0.0867(11) Uani 1 1 d .
H4' H 0.7825 0.2901 0.2745 0.104 Uiso 1 1 calc R
C5' C 0.66626(19) 0.3043(3) 0.2715(2) 0.0788(9) Uani 1 1 d .
H5' H 0.6555 0.2330 0.2832 0.095 Uiso 1 1 calc R
C6' C 0.60608(17) 0.3757(2) 0.25976(18) 0.0635(7) Uani 1 1 d .
H6' H 0.5550 0.3526 0.2638 0.076 Uiso 1 1 calc R
C7' C 0.48412(15) 0.5544(2) 0.15313(16) 0.0534(6) Uani 1 1 d .
C8' C 0.47255(18) 0.6324(3) 0.0964(2) 0.0724(9) Uani 1 1 d .
H8' H 0.4982 0.6977 0.1003 0.087 Uiso 1 1 calc R
C9' C 0.4226(2) 0.6128(3) 0.0338(2) 0.0829(10) Uani 1 1 d .
H9' H 0.4150 0.6653 -0.0043 0.099 Uiso 1 1 calc R
C10' C 0.38489(19) 0.5182(3) 0.02759(19) 0.0732(9) Uani 1 1 d .
H10' H 0.3518 0.5057 -0.0148 0.088 Uiso 1 1 calc R
C11' C 0.3953(2) 0.4404(3) 0.08369(18) 0.0714(8) Uani 1 1 d .
H11' H 0.3691 0.3756 0.0794 0.086 Uiso 1 1 calc R
C12' C 0.44466(18) 0.4585(2) 0.14647(17) 0.0620(7) Uani 1 1 d .
H12' H 0.4514 0.4057 0.1845 0.074 Uiso 1 1 calc R
C13' C 0.49383(15) 0.5744(2) 0.32316(17) 0.0547(6) Uani 1 1 d .
C14' C 0.4985(2) 0.6552(3) 0.3806(2) 0.0753(9) Uani 1 1 d .
H14' H 0.5284 0.7155 0.3703 0.090 Uiso 1 1 calc R
C15' C 0.42086(19) 0.5590(3) 0.46000(17) 0.0722(10) Uani 1 1 d D
C16' C 0.41504(14) 0.4769(2) 0.40263(14) 0.0559(7) Uani 1 1 d .
C17' C 0.37005(15) 0.3850(3) 0.41612(16) 0.0641(8) Uani 1 1 d .
H17' H 0.3668 0.3314 0.3783 0.077 Uiso 1 1 calc R
C18' C 0.33107(19) 0.3755(4) 0.4857(2) 0.0852(12) Uani 1 1 d .
C19' C 0.3374(2) 0.4574(5) 0.5432(2) 0.1057(17) Uani 1 1 d D
H19' H 0.3109 0.4499 0.5904 0.127 Uiso 1 1 calc R
C20' C 0.3804(3) 0.5451(4) 0.5313(2) 0.1014(16) Uani 1 1 d D
H20' H 0.3838 0.5973 0.5703 0.122 Uiso 1 1 calc R
C21' C 0.2697(3) 0.2153(5) 0.4447(3) 0.143(2) Uani 1 1 d .
H21D H 0.2422 0.2496 0.4024 0.214 Uiso 1 1 calc GR
H21E H 0.2386 0.1582 0.4655 0.214 Uiso 1 1 calc GR
H21F H 0.3177 0.1866 0.4255 0.214 Uiso 1 1 calc GR

loop_
_atom_site_aniso_label
_atom_site_aniso_U_11
_atom_site_aniso_U_22
_atom_site_aniso_U_33
_atom_site_aniso_U_23
_atom_site_aniso_U_13
_atom_site_aniso_U_12
P1 0.0473(4) 0.0434(4) 0.0749(5) 0.0000(3) -0.0021(3) -0.0062(3)
O1 0.0702(13) 0.0527(12) 0.1113(18) -0.0039(12) 0.0046(12) -0.0166(10)
O2 0.0767(15) 0.139(3) 0.0871(18) -0.0486(18) -0.0291(13) 0.0024(16)
N1 0.0439(11) 0.0537(13) 0.0540(12) 0.0078(10) -0.0021(9) 0.0016(10)
N2 0.0911(19) 0.080(2) 0.0653(16) 0.0260(14) 0.0119(14) 0.0335(16)
C1 0.0448(13) 0.0599(17) 0.0598(15) 0.0022(13) -0.0067(11) 0.0027(12)
C2 0.0504(15) 0.085(2) 0.0687(18) -0.0010(16) -0.0058(13) -0.0062(15)
C3 0.0444(16) 0.118(3) 0.083(2) 0.008(2) -0.0100(14) 0.0038(18)
C4 0.061(2) 0.108(3) 0.088(2) 0.013(2) -0.0021(17) 0.035(2)
C5 0.075(2) 0.068(2) 0.100(3) 0.0062(19) -0.0082(18) 0.0185(18)
C6 0.0545(16) 0.0595(18) 0.084(2) 0.0041(15) -0.0098(14) 0.0056(14)
C7 0.0474(14) 0.0462(15) 0.0644(16) -0.0032(12) -0.0077(11) 0.0016(11)
C8 0.0763(19) 0.0515(16) 0.0633(17) -0.0042(13) 0.0042(14) -0.0052(14)
C9 0.083(2) 0.066(2) 0.074(2) -0.0005(16) 0.0097(16) -0.0147(17)
C10 0.079(2) 0.087(2) 0.070(2) -0.0064(18) 0.0128(16) 0.0031(19)
C11 0.085(2) 0.077(2) 0.089(2) -0.0315(19) 0.0088(19) 0.0019(19)
C12 0.0639(18) 0.0555(18) 0.091(2) -0.0158(16) -0.0018(16) -0.0020(14)
C13 0.0448(13) 0.0492(15) 0.0640(16) 0.0094(12) 0.0037(11) 0.0064(11)
C14 0.0730(19) 0.0517(17) 0.090(2) 0.0183(16) 0.0159(17) 0.0113(15)
C15 0.0644(17) 0.074(2) 0.0533(15) 0.0093(14) 0.0087(13) 0.0320(16)
C16 0.0433(13) 0.0749(18) 0.0435(13) 0.0021(12) 0.0004(10) 0.0174(13)
C17 0.0473(14) 0.079(2) 0.0530(15) -0.0067(14) -0.0064(11) 0.0046(14)
C18 0.0537(16) 0.115(3) 0.0575(17) -0.0239(18) -0.0082(13) 0.0222(18)
C19 0.077(2) 0.144(4) 0.0540(19) -0.019(2) -0.0170(16) 0.043(2)
C20 0.091(2) 0.127(3) 0.0434(16) 0.0106(19) 0.0006(15) 0.056(3)
C21 0.101(3) 0.135(4) 0.107(3) -0.042(3) -0.010(3) -0.043(3)
P1' 0.0470(4) 0.0440(4) 0.0811(5) 0.0005(3) -0.0003(3) -0.0067(3)
O1' 0.0717(14) 0.0530(13) 0.128(2) 0.0074(13) -0.0075(13) -0.0184(11)
O2' 0.0819(18) 0.185(4) 0.095(2) 0.068(2) 0.0289(16) 0.017(2)
N1' 0.0449(11) 0.0564(13) 0.0521(11) -0.0100(10) 0.0002(9) 0.0027(10)
N2' 0.106(2) 0.078(2) 0.0772(19) -0.0333(16) -0.0259(17) 0.0374(18)
C1' 0.0455(14) 0.0603(17) 0.0643(16) -0.0042(13) 0.0051(11) 0.0005(12)
C2' 0.0516(16) 0.082(2) 0.079(2) -0.0012(17) 0.0054(14) -0.0044(15)
C3' 0.0441(16) 0.119(3) 0.089(2) -0.014(2) 0.0103(15) 0.0083(19)
C4' 0.065(2) 0.107(3) 0.088(2) -0.016(2) 0.0014(17) 0.037(2)
C5' 0.074(2) 0.070(2) 0.092(2) -0.0085(18) 0.0033(17) 0.0230(17)
C6' 0.0511(15) 0.0611(18) 0.0784(19) -0.0022(15) 0.0038(13) 0.0063(13)
C7' 0.0464(13) 0.0467(15) 0.0670(16) 0.0039(12) 0.0083(12) 0.0014(11)
C8' 0.0618(17) 0.0561(18) 0.099(2) 0.0221(17) 0.0024(16) -0.0052(14)
C9' 0.079(2) 0.082(2) 0.088(2) 0.0354(19) -0.0075(18) 0.0005(19)
C10' 0.0700(19) 0.083(2) 0.0669(18) 0.0097(17) -0.0087(15) 0.0025(17)
C11' 0.085(2) 0.0631(19) 0.0664(18) 0.0012(15) -0.0099(16) -0.0106(16)
C12' 0.0774(19) 0.0512(16) 0.0575(16) 0.0049(13) -0.0027(13) -0.0039(14)
C13' 0.0465(14) 0.0485(15) 0.0689(17) -0.0116(13) -0.0094(12) 0.0074(12)
C14' 0.080(2) 0.0536(18) 0.092(2) -0.0215(17) -0.0247(18) 0.0133(16)
C15' 0.0710(19) 0.095(3) 0.0501(15) -0.0164(16) -0.0145(13) 0.0468(19)
C16' 0.0431(13) 0.080(2) 0.0449(13) -0.0036(13) -0.0052(10) 0.0190(13)
C17' 0.0481(14) 0.096(2) 0.0483(14) 0.0082(14) 0.0016(11) 0.0092(15)
C18' 0.0593(18) 0.135(3) 0.0613(19) 0.035(2) 0.0083(14) 0.029(2)
C19' 0.094(3) 0.179(5) 0.0439(18) 0.020(3) 0.0133(17) 0.074(3)
C20' 0.113(3) 0.145(4) 0.0457(18) -0.014(2) -0.0072(19) 0.072(3)
C21' 0.101(3) 0.183(6) 0.146(5) 0.087(4) 0.002(3) -0.054(4)

loop_
_atom_type_symbol
_atom_type_description
_atom_type_scat_dispersion_real
_atom_type_scat_dispersion_imag
_atom_type_scat_source
C C 0.0181 0.0091 'International Tables Vol C Tables 4.2.6.8 and 6.1.1.4'
H H 0.0000 0.0000 'International Tables Vol C Tables 4.2.6.8 and 6.1.1.4'
N N 0.0311 0.0180 'International Tables Vol C Tables 4.2.6.8 and 6.1.1.4'
O O 0.0492 0.0322 'International Tables Vol C Tables 4.2.6.8 and 6.1.1.4'
P P 0.2955 0.4335 'International Tables Vol C Tables 4.2.6.8 and 6.1.1.4'

loop_
_geom_angle_atom_site_label_1
_geom_angle_atom_site_label_2
_geom_angle_atom_site_label_3
_geom_angle
O1 P1 C1 112.11(13)
O1 P1 C7 112.80(13)
O1 P1 C13 111.55(13)
C1 P1 C7 109.19(12)
C1 P1 C13 104.35(12)
C7 P1 C13 106.36(12)
C18 O2 C21 116.0(3)
C13 N1 C16 116.7(2)
C14 N2 C15 116.8(3)
C2 C1 P1 116.6(2)
C2 C1 C6 118.6(3)
C6 C1 P1 124.7(2)
C1 C2 H2 119.7
C3 C2 C1 120.5(3)
C3 C2 H2 119.7
C2 C3 H3 119.8
C4 C3 C2 120.5(3)
C4 C3 H3 119.8
C3 C4 H4 119.9
C3 C4 C5 120.1(3)
C5 C4 H4 119.9
C4 C5 H5 119.9
C4 C5 C6 120.1(3)
C6 C5 H5 119.9
C1 C6 H6 120.0
C5 C6 C1 120.1(3)
C5 C6 H6 120.0
C8 C7 P1 123.8(2)
C12 C7 P1 117.2(2)
C12 C7 C8 119.0(3)
C7 C8 H8 119.9
C9 C8 C7 120.2(3)
C9 C8 H8 119.9
C8 C9 H9 119.8
C8 C9 C10 120.3(3)
C10 C9 H9 119.8
C9 C10 H10 120.1
C11 C10 C9 119.7(3)
C11 C10 H10 120.1
C10 C11 H11 119.9
C10 C11 C12 120.2(3)
C12 C11 H11 119.9
C7 C12 H12 119.7
C11 C12 C7 120.5(3)
C11 C12 H12 119.7
N1 C13 P1 116.77(19)
N1 C13 C14 122.0(3)
C14 C13 P1 121.2(2)
N2 C14 C13 121.9(3)
N2 C14 H14 119.0
C13 C14 H14 119.0
N2 C15 C16 121.7(3)
N2 C15 C20 119.9(3)
C16 C15 C20 118.4(3)
N1 C16 C15 120.8(3)
N1 C16 C17 118.5(2)
C15 C16 C17 120.6(3)
C16 C17 H17 120.2
C18 C17 C16 119.6(3)
C18 C17 H17 120.2
O2 C18 C17 124.7(3)
O2 C18 C19 115.1(3)
C17 C18 C19 120.2(4)
C18 C19 H19 119.1
C20 C19 C18 121.7(3)
C20 C19 H19 119.1
C15 C20 H20 120.3
C19 C20 C15 119.5(3)
C19 C20 H20 120.3
O2 C21 H21A 109.5
O2 C21 H21B 109.5
O2 C21 H21C 109.5
H21A C21 H21B 109.5
H21A C21 H21C 109.5
H21B C21 H21C 109.5
O1' P1' C1' 112.20(13)
O1' P1' C7' 113.22(14)
O1' P1' C13' 110.97(14)
C1' P1' C13' 103.80(12)
C7' P1' C1' 109.33(13)
C7' P1' C13' 106.77(12)
C18' O2' C21' 116.8(3)
C13' N1' C16' 116.7(2)
C14' N2' C15' 116.1(3)
C2' C1' P1' 116.8(2)
C2' C1' C6' 118.4(3)
C6' C1' P1' 124.7(2)
C1' C2' H2' 119.7
C3' C2' C1' 120.6(3)
C3' C2' H2' 119.7
C2' C3' H3' 119.7
C4' C3' C2' 120.7(3)
C4' C3' H3' 119.7
C3' C4' H4' 120.0
C3' C4' C5' 120.0(3)
C5' C4' H4' 120.0
C4' C5' H5' 119.9
C4' C5' C6' 120.2(3)
C6' C5' H5' 119.9
C1' C6' H6' 119.9
C5' C6' C1' 120.1(3)
C5' C6' H6' 119.9
C8' C7' P1' 117.1(2)
C12' C7' P1' 123.9(2)
C12' C7' C8' 118.9(3)
C7' C8' H8' 120.1
C7' C8' C9' 119.9(3)
C9' C8' H8' 120.1
C8' C9' H9' 119.7
C10' C9' C8' 120.6(3)
C10' C9' H9' 119.7
C9' C10' H10' 119.9
C9' C10' C11' 120.2(3)
C11' C10' H10' 119.9
C10' C11' H11' 120.0
C10' C11' C12' 120.0(3)
C12' C11' H11' 120.0
C7' C12' H12' 119.8
C11' C12' C7' 120.4(3)
C11' C12' H12' 119.8
N1' C13' P1' 117.66(19)
N1' C13' C14' 122.4(3)
C14' C13' P1' 119.9(2)
N2' C14' C13' 122.7(3)
N2' C14' H14' 118.6
C13' C14' H14' 118.6
N2' C15' C16' 122.0(3)
N2' C15' C20' 120.0(4)
C20' C15' C16' 118.0(4)
N1' C16' C15' 120.1(3)
N1' C16' C17' 118.9(2)
C17' C16' C15' 120.9(3)
C16' C17' H17' 120.4
C18' C17' C16' 119.1(3)
C18' C17' H17' 120.4
O2' C18' C17' 124.5(4)
O2' C18' C19' 115.6(4)
C17' C18' C19' 119.8(4)
C18' C19' H19' 119.2
C20' C19' C18' 121.7(3)
C20' C19' H19' 119.2
C15' C20' H20' 119.8
C19' C20' C15' 120.5(4)
C19' C20' H20' 119.8
O2' C21' H21D 109.5
O2' C21' H21E 109.5
O2' C21' H21F 109.5
H21D C21' H21E 109.5
H21D C21' H21F 109.5
H21E C21' H21F 109.5

loop_
_geom_bond_atom_site_label_1
_geom_bond_atom_site_label_2
_geom_bond_distance
O1 P1 1.482(2)
C1 P1 1.806(3)
C1 C2 1.389(4)
C1 C6 1.393(4)
C2 H2 0.9300
C2 C3 1.377(5)
C3 H3 0.9300
C3 C4 1.359(5)
C4 H4 0.9300
C4 C5 1.381(5)
C5 H5 0.9300
C5 C6 1.381(4)
C6 H6 0.9300
C7 P1 1.809(3)
C7 C8 1.385(4)
C7 C12 1.383(4)
C8 H8 0.9300
C8 C9 1.376(4)
C9 H9 0.9300
C9 C10 1.379(5)
C10 H10 0.9300
C10 C11 1.373(5)
C11 H11 0.9300
C11 C12 1.377(5)
C12 H12 0.9300
C13 P1 1.819(3)
C13 N1 1.312(3)
C13 C14 1.424(4)
C14 N2 1.312(4)
C14 H14 0.9300
C15 N2 1.348(4)
C15 C16 1.405(4)
C15 C20 1.427(5)
C16 N1 1.363(3)
C16 C17 1.408(4)
C17 H17 0.9300
C17 C18 1.372(4)
C18 O2 1.360(4)
C18 C19 1.394(5)
C19 H19 0.9300
C19 C20 1.366(5)
C20 H20 0.9300
C21 O2 1.438(5)
C21 H21A 0.9600
C21 H21B 0.9600
C21 H21C 0.9600
O1' P1' 1.483(2)
C1' P1' 1.805(3)
C1' C2' 1.387(4)
C1' C6' 1.394(4)
C2' H2' 0.9300
C2' C3' 1.378(5)
C3' H3' 0.9300
C3' C4' 1.354(5)
C4' H4' 0.9300
C4' C5' 1.378(5)
C5' H5' 0.9300
C5' C6' 1.381(4)
C6' H6' 0.9300
C7' P1' 1.802(3)
C7' C8' 1.383(4)
C7' C12' 1.381(4)
C8' H8' 0.9300
C8' C9' 1.386(5)
C9' H9' 0.9300
C9' C10' 1.352(5)
C10' H10' 0.9300
C10' C11' 1.372(4)
C11' H11' 0.9300
C11' C12' 1.379(4)
C12' H12' 0.9300
C13' P1' 1.819(3)
C13' N1' 1.315(3)
C13' C14' 1.406(4)
C14' N2' 1.306(5)
C14' H14' 0.9300
C15' N2' 1.351(5)
C15' C16' 1.418(4)
C15' C20' 1.414(5)
C16' N1' 1.358(3)
C16' C17' 1.404(4)
C17' H17' 0.9300
C17' C18' 1.370(4)
C18' O2' 1.352(5)
C18' C19' 1.419(6)
C19' H19' 0.9300
C19' C20' 1.339(6)
C20' H20' 0.9300
C21' O2' 1.424(6)
C21' H21D 0.9600
C21' H21E 0.9600
C21' H21F 0.9600

loop_
_geom_torsion_atom_site_label_1
_geom_torsion_atom_site_label_2
_geom_torsion_atom_site_label_3
_geom_torsion_atom_site_label_4
_geom_torsion
P1 C1 C2 C3 -176.6(2)
P1 C1 C6 C5 175.7(3)
P1 C7 C8 C9 -178.8(2)
P1 C7 C12 C11 178.9(3)
P1 C13 N1 C16 -178.26(18)
P1 C13 C14 N2 178.1(2)
O2 C18 C19 C20 179.0(3)
N1 C13 P1 O1 -175.16(19)
N1 C13 P1 C1 63.6(2)
N1 C13 P1 C7 -51.8(2)
N1 C13 C14 N2 -0.4(4)
N1 C16 C17 C18 179.4(2)
N2 C15 C16 N1 -1.3(4)
N2 C15 C16 C17 178.4(3)
N2 C15 C20 C19 -178.0(3)
C1 C2 C3 C4 1.0(5)
C2 C1 P1 O1 4.2(3)
C2 C1 P1 C7 -121.5(2)
C2 C1 P1 C13 125.1(2)
C2 C1 C6 C5 -0.3(5)
C2 C3 C4 C5 -1.0(6)
C3 C4 C5 C6 0.4(6)
C4 C5 C6 C1 0.2(5)
C6 C1 P1 O1 -171.8(3)
C6 C1 P1 C7 62.4(3)
C6 C1 P1 C13 -51.0(3)
C6 C1 C2 C3 -0.3(4)
C7 C8 C9 C10 0.2(5)
C8 C7 P1 O1 -178.8(2)
C8 C7 P1 C1 -53.5(3)
C8 C7 P1 C13 58.6(3)
C8 C7 C12 C11 0.2(5)
C8 C9 C10 C11 -0.1(6)
C9 C10 C11 C12 0.1(6)
C10 C11 C12 C7 -0.1(5)
C12 C7 P1 O1 2.5(3)
C12 C7 P1 C1 127.9(2)
C12 C7 P1 C13 -120.1(2)
C12 C7 C8 C9 -0.2(4)
C13 C14 N2 C15 -0.4(4)
C14 C13 P1 O1 6.3(3)
C14 C13 P1 C1 -114.9(2)
C14 C13 P1 C7 129.7(2)
C14 C13 N1 C16 0.2(4)
C15 C16 N1 C13 0.6(3)
C15 C16 C17 C18 -0.3(4)
C16 C15 N2 C14 1.2(4)
C16 C15 C20 C19 1.0(4)
C16 C17 C18 O2 -178.5(3)
C16 C17 C18 C19 0.8(4)
C17 C16 N1 C13 -179.2(2)
C17 C18 O2 C21 5.9(5)
C17 C18 C19 C20 -0.3(5)
C18 C19 C20 C15 -0.6(5)
C19 C18 O2 C21 -173.4(3)
C20 C15 N2 C14 -179.9(3)
C20 C15 C16 N1 179.8(2)
C20 C15 C16 C17 -0.5(4)
P1' C1' C2' C3' 174.9(3)
P1' C1' C6' C5' -174.7(2)
P1' C7' C8' C9' -179.6(3)
P1' C7' C12' C11' 179.5(2)
P1' C13' N1' C16' 176.96(17)
P1' C13' C14' N2' -177.2(2)
O2' C18' C19' C20' -179.8(3)
N1' C13' P1' O1' 173.3(2)
N1' C13' P1' C1' -66.0(2)
N1' C13' P1' C7' 49.5(2)
N1' C13' C14' N2' -0.3(5)
N1' C16' C17' C18' -179.5(2)
N2' C15' C16' N1' 1.2(4)
N2' C15' C16' C17' -178.6(3)
N2' C15' C20' C19' 178.3(3)
C1' C2' C3' C4' -0.1(5)
C2' C1' P1' O1' -4.0(3)
C2' C1' P1' C7' 122.5(2)
C2' C1' P1' C13' -123.9(2)
C2' C1' C6' C5' 0.1(5)
C2' C3' C4' C5' 0.5(6)
C3' C4' C5' C6' -0.7(6)
C4' C5' C6' C1' 0.4(5)
C6' C1' P1' O1' 170.8(3)
C6' C1' P1' C7' -62.7(3)
C6' C1' P1' C13' 50.9(3)
C6' C1' C2' C3' -0.3(5)
C7' C8' C9' C10' 0.1(5)
C8' C7' P1' O1' -1.3(3)
C8' C7' P1' C1' -127.2(2)
C8' C7' P1' C13' 121.1(2)
C8' C7' C12' C11' 0.8(4)
C8' C9' C10' C11' 0.4(6)
C9' C10' C11' C12' -0.3(5)
C10' C11' C12' C7' -0.3(5)
C12' C7' P1' O1' 179.9(2)
C12' C7' P1' C1' 54.0(3)
C12' C7' P1' C13' -57.7(3)
C12' C7' C8' C9' -0.7(5)
C13' C14' N2' C15' 1.0(4)
C14' C13' P1' O1' -9.6(3)
C14' C13' P1' C1' 111.1(2)
C14' C13' P1' C7' -133.5(2)
C14' C13' N1' C16' 0.0(4)
C15' C16' N1' C13' -0.4(3)
C15' C16' C17' C18' 0.3(4)
C16' C15' N2' C14' -1.4(4)
C16' C15' C20' C19' -0.8(5)
C16' C17' C18' O2' 179.4(3)
C16' C17' C18' C19' -0.8(4)
C17' C16' N1' C13' 179.4(2)
C17' C18' O2' C21' -8.4(5)
C17' C18' C19' C20' 0.4(5)
C18' C19' C20' C15' 0.4(6)
C19' C18' O2' C21' 171.8(4)
C20' C15' N2' C14' 179.5(3)
C20' C15' C16' N1' -179.8(3)
C20' C15' C16' C17' 0.4(4)
